data_9010255
loop_
_publ_author_name
'Allan, D. R.'
'Marshall, W. G.'
'Pulham, C. R.'

_publ_section_title
;
 The high-pressure crystal structure of
 potassium hydrogen carbonate (KHCO3)
 Sample: P = 6.02 GPa
;
_journal_name_full 'American Mineralogist'
_journal_page_first 1018
_journal_page_last 1025
_journal_paper_doi 10.2138/am.2007.2336
_journal_volume 92
_journal_year 2007
_chemical_formula_structural KDCO15
_chemical_formula_sum 'C D K O3'
_chemical_name_mineral 'Kalicinite (deuterated)'
_space_group_IT_number 2
_symmetry_space_group_name_Hall '-P 1'
_symmetry_space_group_name_H-M 'P -1'
_cell_angle_alpha 95.306
_cell_angle_beta 100.539
_cell_angle_gamma 108.786
_cell_length_a 6.0938
_cell_length_b 5.2765
_cell_length_c 4.2139
_cell_volume 124.432
_cell_formula_units_Z 2
_diffrn_ambient_pressure 6.02e+06
_exptl_crystal_density_diffrn 2.699
_cod_original_formula_sum 'K D C O3'
_cod_database_code 9010255

loop_
_symmetry_equiv_pos_as_xyz
x,y,z
-x,-y,-z

loop_
_atom_site_label
_atom_site_fract_x
_atom_site_fract_y
_atom_site_fract_z
K 0.30500 0.13400 0.29600
D 0.08550 0.70560 0.53900
C 0.23220 0.57390 0.90900
O1 0.21110 0.77790 0.74800
O2 0.11100 0.33250 0.77600
O3 0.37430 0.64030 0.17900

_database_code_amcsd 0004376
